data_2232183
loop_
_publ_author_name
'Li, Haoyang'
'Xiang, Yonggang'
'Han, Hongfei'

_publ_section_title
;
 <i>N</i>,<i>N</i>'-Bis(4-methylbenzylidene)benzene-1,4-diamine
;
_journal_coeditor_code BT5670
_journal_issue 11
_journal_name_full 'Acta Crystallographica Section E'
_journal_page_first o2953
_journal_paper_doi 10.1107/S1600536811041675
_journal_volume 67
_journal_year 2011
_chemical_formula_iupac 'C22 H20 N2'
_chemical_formula_moiety 'C22 H20 N2'
_chemical_formula_sum 'C22 H20 N2'
_chemical_formula_weight 312.40
_chemical_name_systematic
;
<i>N</i>,<i>N</i>'-Bis(4-methylbenzylidene)benzene-1,4-diamine
;
_space_group_IT_number 14
_symmetry_cell_setting monoclinic
_symmetry_space_group_name_Hall '-P 2ybc'
_symmetry_space_group_name_H-M 'P 1 21/c 1'
_atom_sites_solution_hydrogens geom
_atom_sites_solution_primary direct
_atom_sites_solution_secondary difmap
_audit_creation_method SHELXL-97
_cell_angle_alpha 90.00
_cell_angle_beta 107.5550(10)
_cell_angle_gamma 90.00
_cell_formula_units_Z 2
_cell_length_a 6.4750(6)
_cell_length_b 7.1561(8)
_cell_length_c 19.594(2)
_cell_measurement_reflns_used 954
_cell_measurement_temperature 293(2)
_cell_measurement_theta_max 23.287
_cell_measurement_theta_min 2.847
_cell_volume 865.62(15)
_computing_cell_refinement 'SAINT (Bruker, 2007)'
_computing_data_collection 'SMART (Bruker, 2007)'
_computing_data_reduction 'SAINT (Bruker, 2007)'
_computing_molecular_graphics 'SHELXTL (Sheldrick, 2008)'
_computing_publication_material 'SHELXTL (Sheldrick, 2008)'
_computing_structure_refinement 'SHELXL97 (Sheldrick, 2008)'
_computing_structure_solution 'SHELXS97 (Sheldrick, 2008)'
_diffrn_ambient_temperature 293(2)
_diffrn_measured_fraction_theta_full 0.998
_diffrn_measured_fraction_theta_max 0.998
_diffrn_measurement_device_type 'Bruker SMART CCD area-detector'
_diffrn_measurement_method '\f and \w'
_diffrn_radiation_monochromator graphite
_diffrn_radiation_source 'fine-focus sealed tube'
_diffrn_radiation_type MoK\a
_diffrn_radiation_wavelength 0.71073
_diffrn_reflns_av_R_equivalents 0.0335
_diffrn_reflns_av_sigmaI/netI 0.0410
_diffrn_reflns_limit_h_max 7
_diffrn_reflns_limit_h_min -7
_diffrn_reflns_limit_k_max 6
_diffrn_reflns_limit_k_min -8
_diffrn_reflns_limit_l_max 23
_diffrn_reflns_limit_l_min -23
_diffrn_reflns_number 4151
_diffrn_reflns_theta_full 25.02
_diffrn_reflns_theta_max 25.02
_diffrn_reflns_theta_min 3.05
_exptl_absorpt_coefficient_mu 0.070
_exptl_absorpt_correction_T_max 0.9744
_exptl_absorpt_correction_T_min 0.9683
_exptl_absorpt_correction_type multi-scan
_exptl_absorpt_process_details '(SADABS; Sheldrick, 1996)'
_exptl_crystal_colour Colorless
_exptl_crystal_density_diffrn 1.199
_exptl_crystal_density_method 'not measured'
_exptl_crystal_description Block
_exptl_crystal_F_000 332
_exptl_crystal_size_max 0.46
_exptl_crystal_size_mid 0.40
_exptl_crystal_size_min 0.37
_refine_diff_density_max 0.125
_refine_diff_density_min -0.169
_refine_ls_extinction_coef 0.069(8)
_refine_ls_extinction_expression Fc^*^=kFc[1+0.001xFc^2^\l^3^/sin(2\q)]^-1/4^
_refine_ls_extinction_method 'SHELXL97 (Sheldrick, 2008)'
_refine_ls_goodness_of_fit_ref 1.038
_refine_ls_hydrogen_treatment constr
_refine_ls_matrix_type full
_refine_ls_number_parameters 111
_refine_ls_number_reflns 1532
_refine_ls_number_restraints 0
_refine_ls_restrained_S_all 1.038
_refine_ls_R_factor_all 0.0914
_refine_ls_R_factor_gt 0.0440
_refine_ls_shift/su_max 0.000
_refine_ls_shift/su_mean 0.000
_refine_ls_structure_factor_coef Fsqd
_refine_ls_weighting_details 'calc w=1/[\s^2^(Fo^2^)+(0.0581P)^2^+0.1422P] where P=(Fo^2^+2Fc^2^)/3'
_refine_ls_weighting_scheme calc
_refine_ls_wR_factor_gt 0.1067
_refine_ls_wR_factor_ref 0.1447
_reflns_number_gt 844
_reflns_number_total 1532
_reflns_threshold_expression I>2\s(I)
_cod_data_source_file bt5670.cif
_cod_data_source_block I
_cod_original_cell_volume 865.61(16)
_cod_original_sg_symbol_H-M 'P 21/c'
_cod_database_code 2232183
_cod_database_fobs_code 2232183

loop_
_symmetry_equiv_pos_as_xyz
'x, y, z'
'-x, y+1/2, -z+1/2'
'-x, -y, -z'
'x, -y-1/2, z-1/2'

loop_
_atom_site_type_symbol
_atom_site_label
_atom_site_fract_x
_atom_site_fract_y
_atom_site_fract_z
_atom_site_U_iso_or_equiv
_atom_site_adp_type
_atom_site_calc_flag
_atom_site_refinement_flags
_atom_site_occupancy
_atom_site_symmetry_multiplicity
N N1 0.3167(3) 0.4579(2) 0.61261(9) 0.0604(6) Uani d . 1 1
C C1 0.4131(3) 0.4803(3) 0.55707(11) 0.0543(6) Uani d . 1 1
C C2 0.2944(3) 0.5650(3) 0.49390(11) 0.0604(6) Uani d . 1 1
H H2 0.1554 0.6084 0.4891 0.072 Uiso calc R 1 1
C C3 0.6190(3) 0.4146(3) 0.56201(11) 0.0602(6) Uani d . 1 1
H H3 0.7002 0.3558 0.6038 0.072 Uiso calc R 1 1
C C4 0.4309(4) 0.4832(3) 0.67687(11) 0.0558(6) Uani d . 1 1
H H4 0.5734 0.5226 0.6857 0.067 Uiso calc R 1 1
C C5 0.3491(3) 0.4533(3) 0.73774(11) 0.0504(5) Uani d . 1 1
C C6 0.4766(4) 0.4939(3) 0.80622(11) 0.0609(6) Uani d . 1 1
H H6 0.6167 0.5381 0.8135 0.073 Uiso calc R 1 1
C C7 0.3996(4) 0.4699(3) 0.86443(12) 0.0678(7) Uani d . 1 1
H H7 0.4889 0.4982 0.9101 0.081 Uiso calc R 1 1
C C8 0.1925(4) 0.4049(3) 0.85571(12) 0.0621(6) Uani d . 1 1
C C9 0.0668(4) 0.3596(3) 0.78732(13) 0.0645(6) Uani d . 1 1
H H9 -0.0723 0.3134 0.7802 0.077 Uiso calc R 1 1
C C10 0.1436(3) 0.3814(3) 0.72947(12) 0.0609(6) Uani d . 1 1
H H10 0.0564 0.3476 0.6841 0.073 Uiso calc R 1 1
C C11 0.1042(5) 0.3887(4) 0.91853(13) 0.0913(9) Uani d . 1 1
H H11A 0.2211 0.3657 0.9614 0.137 Uiso calc R 1 1
H H11B 0.0028 0.2872 0.9105 0.137 Uiso calc R 1 1
H H11C 0.0326 0.5030 0.9236 0.137 Uiso calc R 1 1

loop_
_atom_site_aniso_label
_atom_site_aniso_U_11
_atom_site_aniso_U_22
_atom_site_aniso_U_33
_atom_site_aniso_U_12
_atom_site_aniso_U_13
_atom_site_aniso_U_23
N1 0.0561(12) 0.0671(13) 0.0566(11) 0.0008(9) 0.0150(10) 0.0079(9)
C1 0.0510(14) 0.0562(13) 0.0538(13) -0.0039(10) 0.0131(11) 0.0040(10)
C2 0.0483(13) 0.0689(15) 0.0620(14) 0.0065(10) 0.0137(11) 0.0091(11)
C3 0.0513(14) 0.0707(15) 0.0540(13) 0.0037(11) 0.0090(11) 0.0118(11)
C4 0.0535(14) 0.0499(13) 0.0631(14) -0.0004(10) 0.0162(12) 0.0037(10)
C5 0.0527(13) 0.0424(11) 0.0553(13) 0.0031(9) 0.0153(11) 0.0031(9)
C6 0.0574(14) 0.0571(14) 0.0659(15) -0.0033(10) 0.0151(12) -0.0020(11)
C7 0.0766(17) 0.0665(15) 0.0560(14) 0.0031(12) 0.0137(13) -0.0026(11)
C8 0.0741(16) 0.0499(13) 0.0678(15) 0.0103(12) 0.0299(13) 0.0089(11)
C9 0.0597(15) 0.0599(14) 0.0774(16) -0.0007(11) 0.0261(13) 0.0070(12)
C10 0.0555(14) 0.0619(14) 0.0609(14) -0.0018(11) 0.0113(11) 0.0006(11)
C11 0.114(2) 0.0928(19) 0.0806(18) 0.0107(17) 0.0488(17) 0.0172(14)

loop_
_atom_type_symbol
_atom_type_description
_atom_type_scat_dispersion_real
_atom_type_scat_dispersion_imag
_atom_type_scat_source
C C 0.0033 0.0016 'International Tables Vol C Tables 4.2.6.8 and 6.1.1.4'
H H 0.0000 0.0000 'International Tables Vol C Tables 4.2.6.8 and 6.1.1.4'
N N 0.0061 0.0033 'International Tables Vol C Tables 4.2.6.8 and 6.1.1.4'

loop_
_geom_angle_atom_site_label_1
_geom_angle_atom_site_label_2
_geom_angle_atom_site_label_3
_geom_angle_site_symmetry_1
_geom_angle
C4 N1 C1 . 119.14(19)
C2 C1 C3 . 118.22(19)
C2 C1 N1 . 118.79(19)
C3 C1 N1 . 122.94(19)
C3 C2 C1 3_666 120.5(2)
C3 C2 H2 3_666 119.8
C1 C2 H2 . 119.8
C2 C3 C1 3_666 121.3(2)
C2 C3 H3 3_666 119.3
C1 C3 H3 . 119.3
N1 C4 C5 . 123.0(2)
N1 C4 H4 . 118.5
C5 C4 H4 . 118.5
C6 C5 C10 . 117.6(2)
C6 C5 C4 . 120.4(2)
C10 C5 C4 . 122.0(2)
C5 C6 C7 . 121.1(2)
C5 C6 H6 . 119.5
C7 C6 H6 . 119.5
C8 C7 C6 . 121.1(2)
C8 C7 H7 . 119.4
C6 C7 H7 . 119.4
C7 C8 C9 . 117.8(2)
C7 C8 C11 . 121.2(2)
C9 C8 C11 . 121.1(2)
C10 C9 C8 . 121.3(2)
C10 C9 H9 . 119.4
C8 C9 H9 . 119.4
C9 C10 C5 . 121.1(2)
C9 C10 H10 . 119.4
C5 C10 H10 . 119.4
C8 C11 H11A . 109.5
C8 C11 H11B . 109.5
H11A C11 H11B . 109.5
C8 C11 H11C . 109.5
H11A C11 H11C . 109.5
H11B C11 H11C . 109.5

loop_
_geom_bond_atom_site_label_1
_geom_bond_atom_site_label_2
_geom_bond_site_symmetry_2
_geom_bond_distance
N1 C4 . 1.266(2)
N1 C1 . 1.418(3)
C1 C2 . 1.384(3)
C1 C3 . 1.389(3)
C2 C3 3_666 1.381(3)
C2 H2 . 0.9300
C3 C2 3_666 1.381(3)
C3 H3 . 0.9300
C4 C5 . 1.459(3)
C4 H4 . 0.9300
C5 C6 . 1.378(3)
C5 C10 . 1.390(3)
C6 C7 . 1.387(3)
C6 H6 . 0.9300
C7 C8 . 1.380(3)
C7 H7 . 0.9300
C8 C9 . 1.380(3)
C8 C11 . 1.510(3)
C9 C10 . 1.377(3)
C9 H9 . 0.9300
C10 H10 . 0.9300
C11 H11A . 0.9600
C11 H11B . 0.9600
C11 H11C . 0.9600

loop_
_geom_torsion_atom_site_label_1
_geom_torsion_atom_site_label_2
_geom_torsion_atom_site_label_3
_geom_torsion_atom_site_label_4
_geom_torsion_site_symmetry_4
_geom_torsion
C4 N1 C1 C2 . -140.7(2)
C4 N1 C1 C3 . 41.9(3)
C3 C1 C2 C3 3_666 -0.9(3)
N1 C1 C2 C3 3_666 -178.49(19)
C2 C1 C3 C2 3_666 0.9(4)
N1 C1 C3 C2 3_666 178.39(19)
C1 N1 C4 C5 . -176.51(17)
N1 C4 C5 C6 . -176.06(19)
N1 C4 C5 C10 . 4.8(3)
C10 C5 C6 C7 . -2.2(3)
C4 C5 C6 C7 . 178.63(19)
C5 C6 C7 C8 . -0.1(3)
C6 C7 C8 C9 . 1.8(3)
C6 C7 C8 C11 . -176.6(2)
C7 C8 C9 C10 . -1.1(3)
C11 C8 C9 C10 . 177.3(2)
C8 C9 C10 C5 . -1.2(3)
C6 C5 C10 C9 . 2.8(3)
C4 C5 C10 C9 . -178.00(19)
